data_7708362
loop_
_publ_author_name
'Hill, Anthony'
'Frogley, Benjamin'
'Welsh, Steven S.'

_publ_section_title
;
 Symmetric and Non-symmetric Anthracen-diyl Bis(alkylidynes)
;
_journal_name_full 'Dalton Transactions'
_journal_paper_doi 10.1039/D1DT02537F
_journal_year 2021
_chemical_formula_moiety 'C32 H30 B Br N6 O2 W'
_chemical_formula_sum 'C32 H30 B Br N6 O2 W'
_chemical_formula_weight 805.19
_space_group_crystal_system triclinic
_space_group_IT_number 2
_space_group_name_Hall '-P 1'
_space_group_name_H-M_alt 'P -1'
_atom_sites_solution_hydrogens mixed
_atom_sites_solution_primary dual
_audit_creation_date 2020-12-03
_audit_creation_method
;
Olex2 1.3
(compiled 2020.11.12 svn.r5f609507 for OlexSys, GUI svn.r6219)
;
_audit_update_record
;
2021-04-13 deposited with the CCDC.	2021-09-20 downloaded from the CCDC.
;
_cell_angle_alpha 77.296(2)
_cell_angle_beta 83.660(2)
_cell_angle_gamma 72.785(2)
_cell_formula_units_Z 2
_cell_length_a 10.4587(2)
_cell_length_b 11.4422(2)
_cell_length_c 13.8472(3)
_cell_measurement_reflns_used 11649
_cell_measurement_temperature 150.00(10)
_cell_measurement_theta_max 73.6250
_cell_measurement_theta_min 5.1190
_cell_volume 1542.29(6)
_computing_cell_refinement 'CrysAlisPro 1.171.40.82a (Rigaku OD, 2020)'
_computing_data_collection 'CrysAlisPro 1.171.40.82a (Rigaku OD, 2020)'
_computing_data_reduction 'CrysAlisPro 1.171.40.82a (Rigaku OD, 2020)'
_computing_molecular_graphics 'Olex2 1.3 (Dolomanov et al., 2009)'
_computing_publication_material 'Olex2 1.3 (Dolomanov et al., 2009)'
_computing_structure_refinement 'SHELXL 2018/3 (Sheldrick, 2015)'
_computing_structure_solution 'SHELXT 2014/5 (Sheldrick, 2014)'
_diffrn_ambient_environment N~2~
_diffrn_ambient_temperature 150.00(10)
_diffrn_detector 'CCD plate'
_diffrn_detector_area_resol_mean 8.1297
_diffrn_detector_type EosS2
_diffrn_measured_fraction_theta_full 0.999
_diffrn_measured_fraction_theta_max 0.993
_diffrn_measurement_details
;
List of Runs (angles in degrees, time in seconds):

  # Type    Start    End  Width  t~exp~   \w     \q     \k     \f   Frames
#--------------------------------------------------------------------------
  1  \w    -29.00  54.00   1.00    1.00    --   37.08 -57.00-120.00   83
  2  \w     60.00  90.00   1.00    1.00    --   37.08  19.00 120.00   30
  3  \w     51.00  90.00   1.00    1.00    --   37.08-125.00 120.00   39
  4  \w     17.00  44.00   1.00    1.00    --   37.08 -77.00  30.00   27
  5  \w     42.00  75.00   1.00    1.00    --   37.08 -99.00 -30.00   33
  6  \w     19.00 103.00   1.00    1.00    --   37.08  38.00  30.00   84
  7  \w     19.00 100.00   1.00    1.00    --   37.08  38.00-120.00   81
  8  \w      4.00  31.00   1.00    1.00    --   37.08 -19.00  90.00   27
  9  \w     11.00  36.00   1.00    1.00    --   37.08  19.00 120.00   25
 10  \w     19.00  78.00   1.00    1.00    --   37.08  38.00-180.00   59
 11  \w     66.00  95.00   1.00    1.00    --   37.08  57.00 -60.00   29
 12  \w     28.00  87.00   1.00    1.00    --   37.08  57.00  90.00   59
 13  \w    -30.00  -3.00   1.00    1.00    --   37.08 -19.00  90.00   27
 14  \w     51.00  89.00   1.00    1.00    --   37.08-125.00-120.00   38
 15  \w     52.00  99.00   1.00    1.00    --  111.00-111.00   0.00   47
 16  \w     92.00 130.00   1.00    1.00    --  111.00 -64.00 120.00   38
 17  \w     58.00 109.00   1.00    1.00    --  111.00 -38.00 -30.00   51
 18  \w     88.00 131.00   1.00    1.00    --  111.00  25.00-150.00   43
 19  \w     66.00 109.00   1.00    1.00    --  111.00-111.00 -60.00   43
 20  \w     81.00 108.00   1.00    1.00    --  111.00-111.00-120.00   27
 21  \w     42.00 100.00   1.00    1.00    --  111.00 -38.00  60.00   58
 22  \w    123.00 150.00   1.00    1.00    --  111.00 111.00  60.00   27
 23  \w     81.00 108.00   1.00    1.00    --  111.00-104.00  97.00   27
 24  \w     81.00 109.00   1.00    1.00    --  111.00-111.00  30.00   28
 25  \w    138.00 176.00   1.00    1.00    --  111.00  38.00   0.00   38
 26  \w    112.00 168.00   1.00    1.00    --  111.00  38.00  90.00   56
 27  \w    132.00 177.00   1.00    1.00    --  111.00  12.00 120.00   45
 28  \w    105.00 167.00   1.00    1.00    --  111.00 111.00-150.00   62
 29  \w     44.00 125.00   1.00    1.00    --  111.00 -50.00-120.00   81
 30  \w    131.00 175.00   1.00    1.00    --  111.00  64.00 -30.00   44
 31  \w    152.00 177.00   1.00    1.00    --  111.00  50.00  90.00   25
 32  \w     43.00  88.00   1.00    1.00    --  111.00-111.00 -90.00   45
 33  \w    100.00 157.00   1.00    1.00    --  111.00  50.00 150.00   57
 34  \w     42.00  87.00   1.00    1.00    --  111.00 -92.00-180.00   45
 35  \w    128.00 163.00   1.00    1.00    --  111.00  50.00 120.00   35
 36  \w     94.00 131.00   1.00    1.00    --  111.00  38.00  30.00   37
 37  \w     90.00 127.00   1.00    1.00    --  111.00 -50.00 150.00   37
 38  \w     44.00 101.00   1.00    1.00    --  111.00 -64.00   0.00   57
 39  \w    135.00 164.00   1.00    1.00    --  111.00  38.00  30.00   29
 40  \w     92.00 141.00   1.00    1.00    --  111.00  38.00 120.00   49
 41  \w     63.00  90.00   1.00    1.00    --  111.00 -77.00 -60.00   27
 42  \w     54.00  87.00   1.00    1.00    --  111.00 -50.00 150.00   33
 43  \w     78.00 103.00   1.00    1.00    --  111.00-111.00  60.00   25
 44  \w     67.00 106.00   1.00    1.00    --  111.00 -92.00  90.00   39
 45  \w     64.00 108.00   1.00    1.00    --  111.00-111.00-180.00   44
 46  \w     42.00  67.00   1.00    1.00    --  111.00-111.00-120.00   25
 47  \w     44.00 109.00   1.00    1.00    --  111.00-111.00  90.00   65
 48  \w     80.00 105.00   1.00    1.00    --  111.00 -92.00-150.00   25
 49  \w    145.00 170.00   1.00    1.00    --  111.00  50.00  60.00   25
 50  \w     95.00 129.00   1.00    1.00    --  111.00  38.00   0.00   34
 51  \w    143.00 175.00   1.00    1.00    --  111.00  25.00 -60.00   32
 52  \w    102.00 152.00   1.00    1.00    --  111.00  38.00  60.00   50
 53  \w    140.00 168.00   1.00    1.00    --  111.00  77.00  30.00   28
 54  \w     97.00 126.00   1.00    1.00    --  111.00 -64.00 -30.00   29
 55  \w     69.00 108.00   1.00    1.00    --  111.00-111.00 -30.00   39
 56  \w     61.00 107.00   1.00    1.00    --  111.00-111.00 150.00   46
 57  \w     60.00  99.00   1.00    1.00    --  111.00 -67.00 -33.64   39
;
_diffrn_measurement_device 'four-circle diffractometer'
_diffrn_measurement_device_type 'SuperNova, Dual, Cu at home/near, EosS2'
_diffrn_measurement_method '\w scans'
_diffrn_orient_matrix_type 'CrysAlisPro convention (1999,Acta A55,543-557)'
_diffrn_orient_matrix_UB_11 0.0909626000
_diffrn_orient_matrix_UB_12 0.0260969000
_diffrn_orient_matrix_UB_13 -0.0927493000
_diffrn_orient_matrix_UB_21 0.1245442000
_diffrn_orient_matrix_UB_22 -0.0758528000
_diffrn_orient_matrix_UB_23 0.0590906000
_diffrn_orient_matrix_UB_31 -0.0071499000
_diffrn_orient_matrix_UB_32 -0.1193197000
_diffrn_orient_matrix_UB_33 -0.0307149000
_diffrn_radiation_monochromator mirror
_diffrn_radiation_probe x-ray
_diffrn_radiation_type CuK\a
_diffrn_radiation_wavelength 1.54184
_diffrn_reflns_av_R_equivalents 0.0318
_diffrn_reflns_av_unetI/netI 0.0325
_diffrn_reflns_Laue_measured_fraction_full 0.999
_diffrn_reflns_Laue_measured_fraction_max 0.993
_diffrn_reflns_limit_h_max 12
_diffrn_reflns_limit_h_min -13
_diffrn_reflns_limit_k_max 11
_diffrn_reflns_limit_k_min -14
_diffrn_reflns_limit_l_max 17
_diffrn_reflns_limit_l_min -17
_diffrn_reflns_number 17784
_diffrn_reflns_point_group_measured_fraction_full 0.999
_diffrn_reflns_point_group_measured_fraction_max 0.993
_diffrn_reflns_theta_full 67.684
_diffrn_reflns_theta_max 73.877
_diffrn_reflns_theta_min 4.126
_diffrn_source 'micro-focus sealed X-ray tube'
_diffrn_source_type 'SuperNova (Cu) X-ray Source'
_exptl_absorpt_coefficient_mu 8.777
_exptl_absorpt_correction_T_max 1.00000
_exptl_absorpt_correction_T_min 0.56246
_exptl_absorpt_correction_type multi-scan
_exptl_absorpt_process_details
;
CrysAlisPro 1.171.40.82a (Rigaku Oxford Diffraction, 2020)
Empirical absorption correction using spherical harmonics,
implemented in SCALE3 ABSPACK scaling algorithm.
;
_exptl_crystal_colour yellow
_exptl_crystal_colour_primary yellow
_exptl_crystal_density_diffrn 1.734
_exptl_crystal_description prism
_exptl_crystal_F_000 788
_exptl_crystal_size_max 0.226
_exptl_crystal_size_mid 0.118
_exptl_crystal_size_min 0.023
_refine_diff_density_max 0.961
_refine_diff_density_min -0.923
_refine_diff_density_rms 0.098
_refine_ls_extinction_method none
_refine_ls_goodness_of_fit_ref 1.043
_refine_ls_hydrogen_treatment mixed
_refine_ls_matrix_type full
_refine_ls_number_parameters 398
_refine_ls_number_reflns 6200
_refine_ls_number_restraints 0
_refine_ls_restrained_S_all 1.043
_refine_ls_R_factor_all 0.0272
_refine_ls_R_factor_gt 0.0259
_refine_ls_shift/su_max 0.002
_refine_ls_shift/su_mean 0.000
_refine_ls_structure_factor_coef Fsqd
_refine_ls_weighting_details 'w=1/[\s^2^(Fo^2^)+(0.0437P)^2^+0.6608P] where P=(Fo^2^+2Fc^2^)/3'
_refine_ls_weighting_scheme calc
_refine_ls_wR_factor_gt 0.0688
_refine_ls_wR_factor_ref 0.0702
_reflns_Friedel_coverage 0.000
_reflns_number_gt 5920
_reflns_number_total 6200
_reflns_threshold_expression 'I > 2\s(I)'
_cod_data_source_file d1dt02537f2.cif
_cod_data_source_block Compound_1a
_cod_database_code 7708362
_shelx_shelxl_version_number 2018/3
_chemical_oxdiff_formula 'C32 H26 B Br N6 O2 W'
_chemical_oxdiff_usercomment 'DCM/MeOH evap RT'
_shelx_space_group_comment
;
The symmetry employed for this shelxl refinement is uniquely defined
by the following loop, which should always be used as a source of
symmetry information in preference to the above space-group names.
They are only intended as comments.
;
_reflns_odcompleteness_completeness 98.37
_reflns_odcompleteness_iscentric 1
_reflns_odcompleteness_theta 74.33
_olex2_refinement_description
;
1. Fixed Uiso
 At 1.2 times of:
  All C(H) groups
 At 1.5 times of:
  All C(H,H,H) groups
2.a Aromatic/amide H refined with riding coordinates:
 C16(H16), C24(H24), C13(H13), C15(H15), C6(H6), C9(H9), C8(H8), C29(H29),
 C14(H14), C19(H19), C7(H7)
2.b Idealised Me refined as rotating group:
 C22(H22A,H22B,H22C), C26(H26A,H26B,H26C), C21(H21A,H21B,H21C), C31(H31A,H31B,
 H31C), C27(H27A,H27B,H27C), C32(H32A,H32B,H32C)
;
_ins_header
;
TITL BF121A4_scale in P-1 
REM P-1 (#2 in standard setting)
CELL 1.54184  10.458698  11.442211  13.847159  77.2959  83.6602  72.7848
ZERR    2.00   0.000211   0.000213   0.000284   0.0017   0.0017   0.0017
LATT  1
SFAC C H B N O Br W
UNIT 64.00 52.00 2.00 12.00 4.00 2.00 2.00
TREF
HKLF 4
END
;
_olex2_submission_special_instructions 'No special instructions were received'
_oxdiff_exptl_absorpt_empirical_details
;
Empirical correction (ABSPACK) includes:
- Absorption correction using spherical harmonics
- Frame scaling
;
_oxdiff_exptl_absorpt_empirical_full_max 1.807
_oxdiff_exptl_absorpt_empirical_full_min 0.708

loop_
_space_group_symop_operation_xyz
'x, y, z'
'-x, -y, -z'

loop_
_atom_site_label
_atom_site_type_symbol
_atom_site_fract_x
_atom_site_fract_y
_atom_site_fract_z
_atom_site_U_iso_or_equiv
_atom_site_adp_type
_atom_site_occupancy
_atom_site_site_symmetry_order
_atom_site_calc_flag
_atom_site_refinement_flags_posn
_atom_site_refinement_flags_adp
_atom_site_refinement_flags_occupancy
_atom_site_disorder_assembly
_atom_site_disorder_group
W1 W 0.58402(2) 0.80527(2) 0.27047(2) 0.02040(6) Uani 1 1 d . . . . .
Br1 Br 0.65428(4) 0.17506(3) 0.08458(3) 0.04029(10) Uani 1 1 d . . . . .
N5 N 0.7185(2) 0.7269(2) 0.39710(19) 0.0235(5) Uani 1 1 d . . . . .
N3 N 0.7684(2) 0.8451(2) 0.19151(19) 0.0233(5) Uani 1 1 d . . . . .
O1 O 0.3186(2) 0.7627(2) 0.38248(19) 0.0382(5) Uani 1 1 d . . . . .
N2 N 0.6799(3) 1.0068(2) 0.34735(19) 0.0252(5) Uani 1 1 d . . . . .
O2 O 0.3972(3) 0.9492(2) 0.09382(19) 0.0401(6) Uani 1 1 d . . . . .
N1 N 0.5659(3) 0.9852(2) 0.3236(2) 0.0244(5) Uani 1 1 d . . . . .
N4 N 0.8524(2) 0.8865(2) 0.23647(19) 0.0237(5) Uani 1 1 d . . . . .
N6 N 0.8108(2) 0.7848(2) 0.41082(19) 0.0247(5) Uani 1 1 d . . . . .
C1 C 0.5928(3) 0.6625(3) 0.2274(2) 0.0243(6) Uani 1 1 d . . . . .
C17 C 0.7308(3) 0.4631(3) 0.1899(2) 0.0245(6) Uani 1 1 d . . . . .
C16 C 0.8460(3) 0.4858(3) 0.2201(2) 0.0292(6) Uani 1 1 d . . . . .
H16 H 0.836818 0.559149 0.242072 0.035 Uiso 1 1 calc R U . . .
C3 C 0.4169(3) 0.7799(3) 0.3458(2) 0.0272(6) Uani 1 1 d . . . . .
C4 C 0.6021(3) 0.5505(3) 0.1940(2) 0.0227(5) Uani 1 1 d . . . . .
C28 C 0.7364(3) 0.6228(3) 0.4657(2) 0.0288(6) Uani 1 1 d . . . . .
C5 C 0.4901(3) 0.5251(3) 0.1629(2) 0.0248(6) Uani 1 1 d . . . . .
C23 C 0.8245(3) 0.8310(3) 0.1011(2) 0.0275(6) Uani 1 1 d . . . . .
C24 C 0.9437(3) 0.8641(3) 0.0881(2) 0.0301(6) Uani 1 1 d . . . . .
H24 H 1.001434 0.863679 0.031938 0.036 Uiso 1 1 calc R U . . .
C13 C 0.8787(4) 0.2652(3) 0.1534(3) 0.0365(8) Uani 1 1 d . . . . .
H13 H 0.891630 0.191047 0.131584 0.044 Uiso 1 1 calc R U . . .
C15 C 0.9695(3) 0.4016(4) 0.2174(3) 0.0356(7) Uani 1 1 d . . . . .
H15 H 1.043193 0.417448 0.238257 0.043 Uiso 1 1 calc R U . . .
C20 C 0.6469(4) 1.1193(3) 0.3734(2) 0.0309(7) Uani 1 1 d . . . . .
C25 C 0.9596(3) 0.8977(3) 0.1748(2) 0.0275(6) Uani 1 1 d . . . . .
C12 C 0.7469(3) 0.3495(3) 0.1553(2) 0.0266(6) Uani 1 1 d . . . . .
C10 C 0.5056(3) 0.4114(3) 0.1282(2) 0.0257(6) Uani 1 1 d . . . . .
C22 C 0.7630(4) 0.7832(3) 0.0311(2) 0.0354(7) Uani 1 1 d . . . . .
H22A H 0.772117 0.695896 0.055029 0.053 Uiso 1 1 calc R U . . .
H22B H 0.807697 0.795018 -0.033208 0.053 Uiso 1 1 calc R U . . .
H22C H 0.669741 0.827889 0.026436 0.053 Uiso 1 1 calc R U . . .
C30 C 0.8860(3) 0.7162(3) 0.4870(2) 0.0300(6) Uani 1 1 d . . . . .
C6 C 0.3601(3) 0.6097(3) 0.1651(3) 0.0315(7) Uani 1 1 d . . . . .
H6 H 0.348224 0.682921 0.188051 0.038 Uiso 1 1 calc R U . . .
C18 C 0.4633(3) 1.0847(3) 0.3355(3) 0.0331(7) Uani 1 1 d . . . . .
C26 C 1.0741(3) 0.9342(3) 0.2030(3) 0.0372(8) Uani 1 1 d . . . . .
H26A H 1.040242 1.007796 0.230939 0.056 Uiso 1 1 calc R U . . .
H26B H 1.130663 0.950705 0.145214 0.056 Uiso 1 1 calc R U . . .
H26C H 1.124877 0.867402 0.250977 0.056 Uiso 1 1 calc R U . . .
C21 C 0.7498(4) 1.1709(3) 0.4024(3) 0.0387(8) Uani 1 1 d . . . . .
H21A H 0.790337 1.118144 0.461497 0.058 Uiso 1 1 calc R U . . .
H21B H 0.707627 1.253452 0.414469 0.058 Uiso 1 1 calc R U . . .
H21C H 0.817411 1.174126 0.349801 0.058 Uiso 1 1 calc R U . . .
C11 C 0.6339(3) 0.3275(3) 0.1270(2) 0.0289(6) Uani 1 1 d . . . . .
C31 C 0.9983(4) 0.7512(4) 0.5200(3) 0.0422(9) Uani 1 1 d . . . . .
H31A H 1.064915 0.755130 0.466804 0.063 Uiso 1 1 calc R U . . .
H31B H 1.037605 0.689693 0.575885 0.063 Uiso 1 1 calc R U . . .
H31C H 0.964593 0.831169 0.538655 0.063 Uiso 1 1 calc R U . . .
C9 C 0.3900(4) 0.3918(3) 0.0958(2) 0.0319(7) Uani 1 1 d . . . . .
H9 H 0.398436 0.319371 0.072679 0.038 Uiso 1 1 calc R U . . .
C8 C 0.2682(4) 0.4764(3) 0.0981(3) 0.0360(7) Uani 1 1 d . . . . .
H8 H 0.194818 0.461869 0.075556 0.043 Uiso 1 1 calc R U . . .
C2 C 0.4675(3) 0.8991(3) 0.1561(2) 0.0275(6) Uani 1 1 d . . . . .
C27 C 0.6509(4) 0.5363(3) 0.4750(3) 0.0381(8) Uani 1 1 d . . . . .
H27A H 0.559014 0.580199 0.487624 0.057 Uiso 1 1 calc R U . . .
H27B H 0.679564 0.467138 0.528836 0.057 Uiso 1 1 calc R U . . .
H27C H 0.659184 0.506150 0.414526 0.057 Uiso 1 1 calc R U . . .
C29 C 0.8402(3) 0.6125(3) 0.5242(3) 0.0339(7) Uani 1 1 d . . . . .
H29 H 0.872506 0.548749 0.577533 0.041 Uiso 1 1 calc R U . . .
C14 C 0.9853(4) 0.2910(3) 0.1828(3) 0.0387(8) Uani 1 1 d . . . . .
H14 H 1.069955 0.234756 0.180168 0.046 Uiso 1 1 calc R U . . .
C19 C 0.5106(4) 1.1706(3) 0.3672(3) 0.0371(8) Uani 1 1 d . . . . .
H19 H 0.460267 1.247291 0.381372 0.045 Uiso 1 1 calc R U . . .
C32 C 0.3217(4) 1.0959(4) 0.3168(4) 0.0480(10) Uani 1 1 d . . . . .
H32A H 0.316231 1.089307 0.249527 0.072 Uiso 1 1 calc R U . . .
H32B H 0.265010 1.175227 0.327819 0.072 Uiso 1 1 calc R U . . .
H32C H 0.292827 1.030215 0.361063 0.072 Uiso 1 1 calc R U . . .
C7 C 0.2515(3) 0.5862(3) 0.1344(3) 0.0379(8) Uani 1 1 d . . . . .
H7 H 0.167003 0.642580 0.137414 0.046 Uiso 1 1 calc R U . . .
B1 B 0.8175(3) 0.9094(3) 0.3432(3) 0.0255(7) Uani 1 1 d . . . . .
H1 H 0.896(4) 0.947(3) 0.366(3) 0.029(9) Uiso 1 1 d . . . . .

loop_
_atom_site_aniso_label
_atom_site_aniso_U_11
_atom_site_aniso_U_22
_atom_site_aniso_U_33
_atom_site_aniso_U_23
_atom_site_aniso_U_13
_atom_site_aniso_U_12
W1 0.01768(8) 0.02039(8) 0.02590(8) -0.00835(5) -0.00190(5) -0.00645(5)
Br1 0.0573(2) 0.02402(17) 0.0422(2) -0.01504(14) -0.00368(17) -0.00868(15)
N5 0.0214(12) 0.0238(12) 0.0265(12) -0.0050(10) -0.0045(10) -0.0069(9)
N3 0.0192(11) 0.0267(12) 0.0274(12) -0.0098(10) -0.0007(9) -0.0087(9)
O1 0.0238(12) 0.0495(15) 0.0430(13) -0.0102(11) 0.0059(10) -0.0147(10)
N2 0.0264(13) 0.0254(12) 0.0280(12) -0.0103(10) -0.0002(10) -0.0103(10)
O2 0.0399(14) 0.0427(14) 0.0371(13) -0.0035(11) -0.0166(11) -0.0086(11)
N1 0.0201(12) 0.0241(12) 0.0333(13) -0.0137(10) -0.0008(10) -0.0070(10)
N4 0.0187(11) 0.0245(12) 0.0299(12) -0.0061(10) -0.0007(9) -0.0087(9)
N6 0.0206(12) 0.0287(12) 0.0275(12) -0.0056(10) -0.0046(10) -0.0095(10)
C1 0.0166(13) 0.0288(15) 0.0283(14) -0.0044(12) -0.0034(11) -0.0075(11)
C17 0.0244(15) 0.0257(14) 0.0223(13) -0.0056(11) -0.0002(11) -0.0050(12)
C16 0.0243(15) 0.0329(16) 0.0310(15) -0.0086(13) -0.0015(12) -0.0070(12)
C3 0.0225(15) 0.0258(14) 0.0339(15) -0.0081(12) -0.0059(12) -0.0044(11)
C4 0.0230(14) 0.0217(13) 0.0239(13) -0.0053(11) -0.0024(11) -0.0058(11)
C28 0.0252(15) 0.0273(15) 0.0330(15) -0.0060(12) -0.0014(12) -0.0063(12)
C5 0.0281(15) 0.0227(14) 0.0252(13) -0.0053(11) -0.0019(11) -0.0087(12)
C23 0.0285(15) 0.0227(14) 0.0281(14) -0.0066(12) 0.0011(12) -0.0022(11)
C24 0.0260(15) 0.0276(15) 0.0341(16) -0.0070(12) 0.0051(12) -0.0052(12)
C13 0.0390(19) 0.0333(17) 0.0297(15) -0.0106(13) 0.0017(14) 0.0032(14)
C15 0.0233(15) 0.047(2) 0.0350(16) -0.0089(15) 0.0012(13) -0.0070(14)
C20 0.0407(18) 0.0294(16) 0.0277(14) -0.0131(12) 0.0018(13) -0.0132(14)
C25 0.0193(14) 0.0239(14) 0.0363(16) -0.0032(12) 0.0018(12) -0.0047(11)
C12 0.0304(16) 0.0255(14) 0.0213(13) -0.0052(11) 0.0005(11) -0.0039(12)
C10 0.0329(16) 0.0226(14) 0.0246(13) -0.0038(11) -0.0033(12) -0.0123(12)
C22 0.0416(19) 0.0384(18) 0.0282(15) -0.0130(14) 0.0012(14) -0.0106(15)
C30 0.0229(15) 0.0399(17) 0.0279(14) -0.0063(13) -0.0042(12) -0.0091(13)
C6 0.0269(16) 0.0277(15) 0.0433(18) -0.0123(14) -0.0053(13) -0.0077(12)
C18 0.0272(16) 0.0296(16) 0.0428(18) -0.0159(14) 0.0018(13) -0.0035(13)
C26 0.0220(15) 0.0419(19) 0.0482(19) -0.0040(16) -0.0019(14) -0.0132(14)
C21 0.052(2) 0.0399(18) 0.0378(17) -0.0190(15) 0.0016(16) -0.0256(17)
C11 0.0410(18) 0.0226(14) 0.0243(13) -0.0082(11) 0.0003(12) -0.0090(13)
C31 0.0362(19) 0.060(2) 0.0348(17) 0.0018(16) -0.0145(15) -0.0235(17)
C9 0.0405(18) 0.0303(16) 0.0335(16) -0.0103(13) -0.0028(14) -0.0194(14)
C8 0.0348(18) 0.0423(19) 0.0397(18) -0.0114(15) -0.0065(14) -0.0199(15)
C2 0.0245(15) 0.0268(14) 0.0358(16) -0.0114(12) -0.0011(12) -0.0105(12)
C27 0.0361(18) 0.0315(17) 0.049(2) 0.0007(15) -0.0096(15) -0.0157(14)
C29 0.0279(16) 0.0351(17) 0.0345(16) 0.0019(14) -0.0045(13) -0.0075(13)
C14 0.0276(16) 0.0405(19) 0.0363(17) -0.0080(15) 0.0034(14) 0.0065(14)
C19 0.0403(19) 0.0326(17) 0.0431(18) -0.0212(15) 0.0043(15) -0.0095(14)
C32 0.0251(18) 0.039(2) 0.082(3) -0.031(2) -0.0042(18) 0.0020(14)
C7 0.0242(16) 0.0348(18) 0.057(2) -0.0113(16) -0.0071(15) -0.0082(13)
B1 0.0232(16) 0.0273(16) 0.0292(16) -0.0060(13) -0.0028(13) -0.0111(13)

loop_
_atom_type_symbol
_atom_type_description
_atom_type_scat_dispersion_real
_atom_type_scat_dispersion_imag
_atom_type_scat_source
C C 0.0181 0.0091 'International Tables Vol C Tables 4.2.6.8 and 6.1.1.4'
H H 0.0000 0.0000 'International Tables Vol C Tables 4.2.6.8 and 6.1.1.4'
B B 0.0090 0.0039 'International Tables Vol C Tables 4.2.6.8 and 6.1.1.4'
Br Br -0.6763 1.2805 'International Tables Vol C Tables 4.2.6.8 and 6.1.1.4'
N N 0.0311 0.0180 'International Tables Vol C Tables 4.2.6.8 and 6.1.1.4'
O O 0.0492 0.0322 'International Tables Vol C Tables 4.2.6.8 and 6.1.1.4'
W W -5.4734 5.5774 'International Tables Vol C Tables 4.2.6.8 and 6.1.1.4'

loop_
_exptl_crystal_face_index_h
_exptl_crystal_face_index_k
_exptl_crystal_face_index_l
_exptl_crystal_face_perp_dist
6 0 4 0.0448
1 7 4 0.1062
0 -7 -3 0.0834
0 -1 -9 0.0140
0 1 -8 0.0130
0 0 -9 0.0116
0 0 9 0.0116
-6 0 -3 0.0614

loop_
_geom_angle_atom_site_label_1
_geom_angle_atom_site_label_2
_geom_angle_atom_site_label_3
_geom_angle
_geom_angle_site_symmetry_1
_geom_angle_site_symmetry_3
_geom_angle_publ_flag
N5 W1 N1 80.82(9) . . ?
N3 W1 N5 82.35(9) . . ?
N3 W1 N1 82.38(9) . . ?
C1 W1 N5 100.49(11) . . ?
C1 W1 N3 99.01(11) . . ?
C1 W1 N1 178.19(10) . . ?
C1 W1 C3 85.03(13) . . ?
C1 W1 C2 87.07(12) . . ?
C3 W1 N5 96.74(11) . . ?
C3 W1 N3 175.95(10) . . ?
C3 W1 N1 93.59(11) . . ?
C3 W1 C2 86.73(13) . . ?
C2 W1 N5 171.90(10) . . ?
C2 W1 N3 93.68(11) . . ?
C2 W1 N1 91.68(11) . . ?
N6 N5 W1 120.51(18) . . ?
C28 N5 W1 132.2(2) . . ?
C28 N5 N6 107.2(2) . . ?
N4 N3 W1 121.44(19) . . ?
C23 N3 W1 131.7(2) . . ?
C23 N3 N4 106.8(2) . . ?
N1 N2 B1 121.1(2) . . ?
C20 N2 N1 109.0(3) . . ?
C20 N2 B1 129.9(3) . . ?
N2 N1 W1 118.86(18) . . ?
C18 N1 W1 133.8(2) . . ?
C18 N1 N2 107.3(2) . . ?
N3 N4 B1 119.7(2) . . ?
C25 N4 N3 109.8(2) . . ?
C25 N4 B1 130.5(3) . . ?
N5 N6 B1 120.7(2) . . ?
C30 N6 N5 109.6(3) . . ?
C30 N6 B1 129.7(3) . . ?
C4 C1 W1 179.0(2) . . ?
C16 C17 C12 118.7(3) . . ?
C4 C17 C16 120.9(3) . . ?
C4 C17 C12 120.3(3) . . ?
C17 C16 H16 119.4 . . ?
C15 C16 C17 121.2(3) . . ?
C15 C16 H16 119.4 . . ?
O1 C3 W1 174.6(3) . . ?
C17 C4 C1 117.7(3) . . ?
C5 C4 C1 122.9(3) . . ?
C5 C4 C17 119.4(3) . . ?
N5 C28 C27 122.3(3) . . ?
N5 C28 C29 109.6(3) . . ?
C29 C28 C27 128.1(3) . . ?
C4 C5 C10 120.6(3) . . ?
C4 C5 C6 121.4(3) . . ?
C6 C5 C10 118.1(3) . . ?
N3 C23 C24 109.4(3) . . ?
N3 C23 C22 122.2(3) . . ?
C24 C23 C22 128.4(3) . . ?
C23 C24 H24 126.8 . . ?
C25 C24 C23 106.5(3) . . ?
C25 C24 H24 126.8 . . ?
C12 C13 H13 119.3 . . ?
C14 C13 H13 119.3 . . ?
C14 C13 C12 121.5(3) . . ?
C16 C15 H15 120.0 . . ?
C16 C15 C14 120.0(3) . . ?
C14 C15 H15 120.0 . . ?
N2 C20 C21 122.0(3) . . ?
N2 C20 C19 108.2(3) . . ?
C19 C20 C21 129.7(3) . . ?
N4 C25 C24 107.5(3) . . ?
N4 C25 C26 123.5(3) . . ?
C24 C25 C26 128.9(3) . . ?
C13 C12 C17 117.6(3) . . ?
C11 C12 C17 118.4(3) . . ?
C11 C12 C13 124.0(3) . . ?
C11 C10 C5 117.9(3) . . ?
C11 C10 C9 123.9(3) . . ?
C9 C10 C5 118.2(3) . . ?
C23 C22 H22A 109.5 . . ?
C23 C22 H22B 109.5 . . ?
C23 C22 H22C 109.5 . . ?
H22A C22 H22B 109.5 . . ?
H22A C22 H22C 109.5 . . ?
H22B C22 H22C 109.5 . . ?
N6 C30 C31 123.4(3) . . ?
N6 C30 C29 107.5(3) . . ?
C29 C30 C31 129.2(3) . . ?
C5 C6 H6 119.2 . . ?
C7 C6 C5 121.7(3) . . ?
C7 C6 H6 119.2 . . ?
N1 C18 C19 109.4(3) . . ?
N1 C18 C32 123.2(3) . . ?
C19 C18 C32 127.4(3) . . ?
C25 C26 H26A 109.5 . . ?
C25 C26 H26B 109.5 . . ?
C25 C26 H26C 109.5 . . ?
H26A C26 H26B 109.5 . . ?
H26A C26 H26C 109.5 . . ?
H26B C26 H26C 109.5 . . ?
C20 C21 H21A 109.5 . . ?
C20 C21 H21B 109.5 . . ?
C20 C21 H21C 109.5 . . ?
H21A C21 H21B 109.5 . . ?
H21A C21 H21C 109.5 . . ?
H21B C21 H21C 109.5 . . ?
C12 C11 Br1 118.4(2) . . ?
C12 C11 C10 123.4(3) . . ?
C10 C11 Br1 118.2(2) . . ?
C30 C31 H31A 109.5 . . ?
C30 C31 H31B 109.5 . . ?
C30 C31 H31C 109.5 . . ?
H31A C31 H31B 109.5 . . ?
H31A C31 H31C 109.5 . . ?
H31B C31 H31C 109.5 . . ?
C10 C9 H9 119.3 . . ?
C8 C9 C10 121.5(3) . . ?
C8 C9 H9 119.3 . . ?
C9 C8 H8 119.7 . . ?
C9 C8 C7 120.7(3) . . ?
C7 C8 H8 119.7 . . ?
O2 C2 W1 176.6(3) . . ?
C28 C27 H27A 109.5 . . ?
C28 C27 H27B 109.5 . . ?
C28 C27 H27C 109.5 . . ?
H27A C27 H27B 109.5 . . ?
H27A C27 H27C 109.5 . . ?
H27B C27 H27C 109.5 . . ?
C28 C29 H29 126.9 . . ?
C30 C29 C28 106.2(3) . . ?
C30 C29 H29 126.9 . . ?
C13 C14 C15 120.9(3) . . ?
C13 C14 H14 119.5 . . ?
C15 C14 H14 119.5 . . ?
C20 C19 C18 106.1(3) . . ?
C20 C19 H19 126.9 . . ?
C18 C19 H19 126.9 . . ?
C18 C32 H32A 109.5 . . ?
C18 C32 H32B 109.5 . . ?
C18 C32 H32C 109.5 . . ?
H32A C32 H32B 109.5 . . ?
H32A C32 H32C 109.5 . . ?
H32B C32 H32C 109.5 . . ?
C6 C7 C8 119.9(3) . . ?
C6 C7 H7 120.1 . . ?
C8 C7 H7 120.1 . . ?
N2 B1 N4 109.7(2) . . ?
N2 B1 H1 108.7(19) . . ?
N4 B1 H1 109(2) . . ?
N6 B1 N2 109.4(3) . . ?
N6 B1 N4 107.8(2) . . ?
N6 B1 H1 112.1(19) . . ?

loop_
_geom_bond_atom_site_label_1
_geom_bond_atom_site_label_2
_geom_bond_distance
_geom_bond_site_symmetry_2
_geom_bond_publ_flag
W1 N5 2.228(2) . ?
W1 N3 2.227(2) . ?
W1 N1 2.285(2) . ?
W1 C1 1.833(3) . ?
W1 C3 1.998(3) . ?
W1 C2 2.013(3) . ?
Br1 C11 1.906(3) . ?
N5 N6 1.372(3) . ?
N5 C28 1.329(4) . ?
N3 N4 1.371(3) . ?
N3 C23 1.345(4) . ?
O1 C3 1.146(4) . ?
N2 N1 1.374(3) . ?
N2 C20 1.350(4) . ?
N2 B1 1.542(4) . ?
O2 C2 1.134(4) . ?
N1 C18 1.340(4) . ?
N4 C25 1.352(4) . ?
N4 B1 1.542(4) . ?
N6 C30 1.343(4) . ?
N6 B1 1.540(4) . ?
C1 C4 1.430(4) . ?
C17 C16 1.428(4) . ?
C17 C4 1.424(4) . ?
C17 C12 1.440(4) . ?
C16 H16 0.9300 . ?
C16 C15 1.366(5) . ?
C4 C5 1.417(4) . ?
C28 C27 1.496(4) . ?
C28 C29 1.387(5) . ?
C5 C10 1.444(4) . ?
C5 C6 1.418(4) . ?
C23 C24 1.389(4) . ?
C23 C22 1.494(4) . ?
C24 H24 0.9300 . ?
C24 C25 1.379(5) . ?
C13 H13 0.9300 . ?
C13 C12 1.431(4) . ?
C13 C14 1.358(6) . ?
C15 H15 0.9300 . ?
C15 C14 1.409(5) . ?
C20 C21 1.498(5) . ?
C20 C19 1.377(5) . ?
C25 C26 1.494(4) . ?
C12 C11 1.392(5) . ?
C10 C11 1.401(5) . ?
C10 C9 1.427(4) . ?
C22 H22A 0.9600 . ?
C22 H22B 0.9600 . ?
C22 H22C 0.9600 . ?
C30 C31 1.492(4) . ?
C30 C29 1.384(5) . ?
C6 H6 0.9300 . ?
C6 C7 1.372(5) . ?
C18 C19 1.389(5) . ?
C18 C32 1.495(5) . ?
C26 H26A 0.9600 . ?
C26 H26B 0.9600 . ?
C26 H26C 0.9600 . ?
C21 H21A 0.9600 . ?
C21 H21B 0.9600 . ?
C21 H21C 0.9600 . ?
C31 H31A 0.9600 . ?
C31 H31B 0.9600 . ?
C31 H31C 0.9600 . ?
C9 H9 0.9300 . ?
C9 C8 1.354(5) . ?
C8 H8 0.9300 . ?
C8 C7 1.411(5) . ?
C27 H27A 0.9600 . ?
C27 H27B 0.9600 . ?
C27 H27C 0.9600 . ?
C29 H29 0.9300 . ?
C14 H14 0.9300 . ?
C19 H19 0.9300 . ?
C32 H32A 0.9600 . ?
C32 H32B 0.9600 . ?
C32 H32C 0.9600 . ?
C7 H7 0.9300 . ?
B1 H1 1.12(4) . ?

loop_
_geom_torsion_atom_site_label_1
_geom_torsion_atom_site_label_2
_geom_torsion_atom_site_label_3
_geom_torsion_atom_site_label_4
_geom_torsion
_geom_torsion_site_symmetry_1
_geom_torsion_site_symmetry_2
_geom_torsion_site_symmetry_3
_geom_torsion_site_symmetry_4
_geom_torsion_publ_flag
W1 N5 N6 C30 -175.7(2) . . . . ?
W1 N5 N6 B1 3.9(4) . . . . ?
W1 N5 C28 C27 -5.8(5) . . . . ?
W1 N5 C28 C29 175.5(2) . . . . ?
W1 N3 N4 C25 177.05(19) . . . . ?
W1 N3 N4 B1 -1.6(3) . . . . ?
W1 N3 C23 C24 -177.2(2) . . . . ?
W1 N3 C23 C22 1.3(5) . . . . ?
W1 N1 C18 C19 -177.8(2) . . . . ?
W1 N1 C18 C32 2.4(6) . . . . ?
N5 N6 C30 C31 178.4(3) . . . . ?
N5 N6 C30 C29 -0.8(4) . . . . ?
N5 N6 B1 N2 57.1(3) . . . . ?
N5 N6 B1 N4 -62.0(3) . . . . ?
N5 C28 C29 C30 -0.4(4) . . . . ?
N3 N4 C25 C24 0.6(3) . . . . ?
N3 N4 C25 C26 -176.6(3) . . . . ?
N3 N4 B1 N2 -58.7(3) . . . . ?
N3 N4 B1 N6 60.3(3) . . . . ?
N3 C23 C24 C25 0.7(4) . . . . ?
N2 N1 C18 C19 -0.2(4) . . . . ?
N2 N1 C18 C32 -179.9(4) . . . . ?
N2 C20 C19 C18 -0.5(4) . . . . ?
N1 N2 C20 C21 -179.3(3) . . . . ?
N1 N2 C20 C19 0.4(4) . . . . ?
N1 N2 B1 N4 60.9(3) . . . . ?
N1 N2 B1 N6 -57.1(4) . . . . ?
N1 C18 C19 C20 0.4(4) . . . . ?
N4 N3 C23 C24 -0.3(3) . . . . ?
N4 N3 C23 C22 178.1(3) . . . . ?
N6 N5 C28 C27 178.6(3) . . . . ?
N6 N5 C28 C29 -0.1(4) . . . . ?
N6 C30 C29 C28 0.7(4) . . . . ?
C1 C4 C5 C10 178.9(3) . . . . ?
C1 C4 C5 C6 -1.2(5) . . . . ?
C17 C16 C15 C14 1.0(5) . . . . ?
C17 C4 C5 C10 0.5(4) . . . . ?
C17 C4 C5 C6 -179.7(3) . . . . ?
C17 C12 C11 Br1 -178.3(2) . . . . ?
C17 C12 C11 C10 1.5(5) . . . . ?
C16 C17 C4 C1 1.2(4) . . . . ?
C16 C17 C4 C5 179.7(3) . . . . ?
C16 C17 C12 C13 0.1(4) . . . . ?
C16 C17 C12 C11 179.3(3) . . . . ?
C16 C15 C14 C13 -1.0(5) . . . . ?
C4 C17 C16 C15 179.3(3) . . . . ?
C4 C17 C12 C13 -179.7(3) . . . . ?
C4 C17 C12 C11 -0.5(4) . . . . ?
C4 C5 C10 C11 0.5(4) . . . . ?
C4 C5 C10 C9 -178.7(3) . . . . ?
C4 C5 C6 C7 179.4(3) . . . . ?
C28 N5 N6 C30 0.5(3) . . . . ?
C28 N5 N6 B1 -179.9(3) . . . . ?
C5 C10 C11 Br1 178.3(2) . . . . ?
C5 C10 C11 C12 -1.5(5) . . . . ?
C5 C10 C9 C8 -0.6(5) . . . . ?
C5 C6 C7 C8 -0.9(6) . . . . ?
C23 N3 N4 C25 -0.2(3) . . . . ?
C23 N3 N4 B1 -178.8(3) . . . . ?
C23 C24 C25 N4 -0.8(3) . . . . ?
C23 C24 C25 C26 176.2(3) . . . . ?
C13 C12 C11 Br1 0.9(4) . . . . ?
C13 C12 C11 C10 -179.3(3) . . . . ?
C20 N2 N1 W1 177.9(2) . . . . ?
C20 N2 N1 C18 -0.2(4) . . . . ?
C20 N2 B1 N4 -119.9(3) . . . . ?
C20 N2 B1 N6 122.1(3) . . . . ?
C25 N4 B1 N2 123.1(3) . . . . ?
C25 N4 B1 N6 -117.9(3) . . . . ?
C12 C17 C16 C15 -0.5(5) . . . . ?
C12 C17 C4 C1 -179.0(3) . . . . ?
C12 C17 C4 C5 -0.5(4) . . . . ?
C12 C13 C14 C15 0.6(5) . . . . ?
C10 C5 C6 C7 -0.7(5) . . . . ?
C10 C9 C8 C7 -1.1(5) . . . . ?
C22 C23 C24 C25 -177.6(3) . . . . ?
C30 N6 B1 N2 -123.4(3) . . . . ?
C30 N6 B1 N4 117.4(3) . . . . ?
C6 C5 C10 C11 -179.4(3) . . . . ?
C6 C5 C10 C9 1.5(4) . . . . ?
C21 C20 C19 C18 179.1(4) . . . . ?
C11 C10 C9 C8 -179.7(3) . . . . ?
C31 C30 C29 C28 -178.4(4) . . . . ?
C9 C10 C11 Br1 -2.6(4) . . . . ?
C9 C10 C11 C12 177.6(3) . . . . ?
C9 C8 C7 C6 1.8(6) . . . . ?
C27 C28 C29 C30 -179.0(3) . . . . ?
C14 C13 C12 C17 -0.2(5) . . . . ?
C14 C13 C12 C11 -179.4(3) . . . . ?
C32 C18 C19 C20 -179.9(4) . . . . ?
B1 N2 N1 W1 -2.8(4) . . . . ?
B1 N2 N1 C18 179.1(3) . . . . ?
B1 N2 C20 C21 1.5(5) . . . . ?
B1 N2 C20 C19 -178.8(3) . . . . ?
B1 N4 C25 C24 179.0(3) . . . . ?
B1 N4 C25 C26 1.8(5) . . . . ?
B1 N6 C30 C31 -1.1(5) . . . . ?
B1 N6 C30 C29 179.7(3) . . . . ?

loop_
_exptl_oxdiff_crystal_face_indexfrac_h
_exptl_oxdiff_crystal_face_indexfrac_k
_exptl_oxdiff_crystal_face_indexfrac_l
_exptl_oxdiff_crystal_face_x
_exptl_oxdiff_crystal_face_y
_exptl_oxdiff_crystal_face_z
6.1042 0.1704 3.5617 0.2294 0.9578 -0.1734
1.3369 7.2251 3.7327 -0.0361 -0.1610 -0.9863
0.0750 -7.0135 -2.8382 0.0870 0.3736 0.9235
-0.2384 -1.0539 -8.9465 0.7806 -0.4784 0.4023
0.4048 0.8890 -8.4447 0.8433 -0.5160 0.1504
-0.0347 -0.4412 -8.8536 0.8065 -0.4940 0.3248
0.0347 0.4412 8.8536 -0.8065 0.4940 -0.3248
-6.3033 -0.1164 -2.6650 -0.3292 -0.9337 0.1408
